data_4504777
loop_
_publ_author_name
'Chowdhury, Masrur'
'Kariuki, Benson M.'

_publ_section_title
;
 Supramolecular Assembly in Cinnamate Structures:&#x2009; The Influence of
 the Ammonium Ion and Halogen Interactions
;
_journal_issue 3
_journal_name_full 'Crystal Growth &amp; Design'
_journal_page_first 774
_journal_paper_doi 10.1021/cg050604k
_journal_volume 6
_journal_year 2006
_chemical_formula_moiety 'C9 H6 Br O2, H4 N'
_chemical_formula_sum 'C9 H10 Br N O2'
_chemical_formula_weight 244.09
_chemical_name_systematic
;
 ?
;
_space_group_IT_number 9
_symmetry_cell_setting monoclinic
_symmetry_space_group_name_Hall 'C -2yc'
_symmetry_space_group_name_H-M 'C 1 c 1'
_atom_sites_solution_hydrogens geom
_atom_sites_solution_primary direct
_atom_sites_solution_secondary difmap
_audit_creation_method SHELXL-97
_cell_angle_alpha 90.00
_cell_angle_beta 90.411(2)
_cell_angle_gamma 90.00
_cell_formula_units_Z 8
_cell_length_a 42.7088(15)
_cell_length_b 4.0066(2)
_cell_length_c 11.6089(6)
_cell_measurement_reflns_used 2944
_cell_measurement_temperature 296(2)
_cell_measurement_theta_max 70.40
_cell_measurement_theta_min 4.14
_cell_volume 1986.43(16)
_computing_cell_refinement SAINTPLUS
_computing_data_collection SMART
_computing_data_reduction SAINTPLUS
_computing_publication_material SHELXTL
_computing_structure_refinement SHELXTL
_computing_structure_solution SHELXTL
_diffrn_ambient_temperature 296(2)
_diffrn_measured_fraction_theta_full 0.956
_diffrn_measured_fraction_theta_max 0.956
_diffrn_measurement_device_type 'Bruker Smart 6000 CCD'
_diffrn_measurement_method 'CCD scans'
_diffrn_radiation_monochromator graphite
_diffrn_radiation_source 'fine-focus sealed tube'
_diffrn_radiation_type CuK\a
_diffrn_radiation_wavelength 1.54178
_diffrn_reflns_av_R_equivalents 0.0405
_diffrn_reflns_av_sigmaI/netI 0.0636
_diffrn_reflns_limit_h_max 44
_diffrn_reflns_limit_h_min -52
_diffrn_reflns_limit_k_max 4
_diffrn_reflns_limit_k_min -4
_diffrn_reflns_limit_l_max 13
_diffrn_reflns_limit_l_min -13
_diffrn_reflns_number 5888
_diffrn_reflns_theta_full 70.40
_diffrn_reflns_theta_max 70.40
_diffrn_reflns_theta_min 4.14
_exptl_absorpt_coefficient_mu 5.395
_exptl_absorpt_correction_T_max 0.4983
_exptl_absorpt_correction_T_min 0.4117
_exptl_absorpt_correction_type empirical
_exptl_absorpt_process_details sadabs
_exptl_crystal_colour colourless
_exptl_crystal_density_diffrn 1.632
_exptl_crystal_density_method 'not measured'
_exptl_crystal_description block
_exptl_crystal_F_000 976
_exptl_crystal_size_max 0.20
_exptl_crystal_size_mid 0.20
_exptl_crystal_size_min 0.20
_refine_diff_density_max 0.570
_refine_diff_density_min -0.655
_refine_diff_density_rms 0.078
_refine_ls_abs_structure_details 'Flack H D (1983), Acta Cryst. A39, 876-881'
_refine_ls_abs_structure_Flack 0.07(3)
_refine_ls_extinction_method none
_refine_ls_goodness_of_fit_ref 1.100
_refine_ls_hydrogen_treatment mixed
_refine_ls_matrix_type full
_refine_ls_number_parameters 259
_refine_ls_number_reflns 3113
_refine_ls_number_restraints 22
_refine_ls_restrained_S_all 1.097
_refine_ls_R_factor_all 0.0463
_refine_ls_R_factor_gt 0.0440
_refine_ls_shift/su_max 0.000
_refine_ls_shift/su_mean 0.000
_refine_ls_structure_factor_coef Fsqd
_refine_ls_weighting_details 'calc w=1/[\s^2^(Fo^2^)+(0.0000P)^2^+8.2708P] where P=(Fo^2^+2Fc^2^)/3'
_refine_ls_weighting_scheme calc
_refine_ls_wR_factor_gt 0.1112
_refine_ls_wR_factor_ref 0.1128
_reflns_number_gt 2944
_reflns_number_total 3113
_reflns_threshold_expression >2sigma(I)
_cod_data_source_file cg050604ksi20051114_115359.cif
_cod_data_source_block mc1b
_cod_depositor_comments
;
The following automatic conversions were performed:

'_symmetry_cell_setting' value 'Monoclinic' changed to 'monoclinic'
according to /home/saulius/struct/CIF-dictionaries/cif_core.dic
dictionary named 'cif_core.dic' version 2.4.1 from 2010-06-29.

Automatic conversion script
Id: cif_fix_values 1715 2011-07-08 13:25:40Z adriana 
;
_cod_original_sg_symbol_H-M Cc
_cod_database_code 4504777

loop_
_symmetry_equiv_pos_as_xyz
'x, y, z'
'x, -y, z+1/2'
'x+1/2, y+1/2, z'
'x+1/2, -y+1/2, z+1/2'

loop_
_atom_site_label
_atom_site_type_symbol
_atom_site_fract_x
_atom_site_fract_y
_atom_site_fract_z
_atom_site_U_iso_or_equiv
_atom_site_adp_type
_atom_site_occupancy
_atom_site_symmetry_multiplicity
_atom_site_calc_flag
_atom_site_refinement_flags
C1 C 0.18098(15) 0.2022(16) 0.6206(5) 0.0403(14) Uani 1 1 d .
C2 C 0.15529(15) 0.1164(16) 0.6880(6) 0.0437(15) Uani 1 1 d .
H2 H 0.1585 0.0140 0.7590 0.052 Uiso 1 1 calc R
C3 C 0.12517(16) 0.1827(15) 0.6500(6) 0.0430(14) Uani 1 1 d .
C4 C 0.11943(17) 0.3407(17) 0.5472(6) 0.0513(16) Uani 1 1 d .
H4 H 0.0991 0.3876 0.5233 0.062 Uiso 1 1 calc R
C5 C 0.1449(2) 0.429(2) 0.4795(6) 0.058(2) Uani 1 1 d .
H5 H 0.1415 0.5372 0.4097 0.070 Uiso 1 1 calc R
C6 C 0.17508(17) 0.3585(16) 0.5144(6) 0.0480(16) Uani 1 1 d .
H6 H 0.1917 0.4151 0.4670 0.058 Uiso 1 1 calc R
C7 C 0.21321(16) 0.1453(16) 0.6579(6) 0.0451(15) Uani 1 1 d .
H7 H 0.2287 0.1688 0.6026 0.054 Uiso 1 1 calc R
C8 C 0.22246(19) 0.063(2) 0.7634(7) 0.0496(19) Uani 1 1 d .
H8 H 0.2073 0.0349 0.8196 0.059 Uiso 1 1 calc R
C9 C 0.25637(16) 0.0132(16) 0.7969(6) 0.0424(14) Uani 1 1 d .
C10 C -0.05484(14) -0.2007(14) 0.3734(5) 0.0355(13) Uani 1 1 d .
C11 C -0.02934(14) -0.1232(15) 0.4418(5) 0.0385(13) Uani 1 1 d .
H11 H -0.0322 -0.0159 0.5120 0.046 Uiso 1 1 calc R
C12 C 0.00011(14) -0.2048(16) 0.4060(5) 0.0409(14) Uani 1 1 d .
C13 C 0.00545(18) -0.3543(18) 0.3027(6) 0.0537(17) Uani 1 1 d .
H13 H 0.0257 -0.4030 0.2792 0.064 Uiso 1 1 calc R
C14 C -0.02002(19) -0.4318(19) 0.2335(6) 0.0525(18) Uani 1 1 d .
H14 H -0.0168 -0.5358 0.1629 0.063 Uiso 1 1 calc R
C15 C -0.04999(17) -0.3576(18) 0.2674(6) 0.0489(16) Uani 1 1 d .
H15 H -0.0669 -0.4114 0.2202 0.059 Uiso 1 1 calc R
C16 C -0.08722(15) -0.1335(16) 0.4100(6) 0.0445(15) Uani 1 1 d .
H16 H -0.1024 -0.1261 0.3521 0.053 Uiso 1 1 calc R
C17 C -0.09704(18) -0.0828(17) 0.5157(6) 0.0427(17) Uani 1 1 d .
H17 H -0.0821 -0.0915 0.5742 0.051 Uiso 1 1 calc R
C18 C -0.12990(16) -0.0129(16) 0.5505(6) 0.0437(15) Uani 1 1 d .
O1 O 0.27698(13) 0.0386(15) 0.7204(4) 0.0613(15) Uani 1 1 d .
O2 O 0.26171(13) -0.0443(14) 0.8998(4) 0.0617(14) Uani 1 1 d .
O3 O -0.15089(12) -0.0138(15) 0.4728(4) 0.0577(14) Uani 1 1 d .
O4 O -0.13524(12) 0.0291(15) 0.6547(4) 0.0624(14) Uani 1 1 d .
Br1 Br 0.091337(17) 0.0529(3) 0.74557(5) 0.0674(3) Uani 1 1 d .
Br2 Br 0.034944(17) -0.0941(2) 0.50281(5) 0.0605(2) Uani 1 1 d .
N1 N 0.28801(15) 0.5446(17) 0.5440(7) 0.0662(18) Uani 1 1 d D
H1N H 0.2855(16) 0.712(12) 0.598(4) 0.099 Uiso 1 1 d D
H2N H 0.2806(15) 0.348(9) 0.573(5) 0.099 Uiso 1 1 d D
H3N H 0.3090(5) 0.527(17) 0.527(6) 0.099 Uiso 1 1 d D
H4N H 0.2770(15) 0.603(16) 0.478(4) 0.099 Uiso 1 1 d D
N2 N -0.16133(15) 0.5110(18) 0.7983(7) 0.070(2) Uani 1 1 d D
H5N H -0.1484(14) 0.511(17) 0.735(4) 0.105 Uiso 1 1 d D
H6N H -0.1534(15) 0.655(14) 0.853(4) 0.105 Uiso 1 1 d D
H7N H -0.1619(17) 0.298(7) 0.829(6) 0.105 Uiso 1 1 d D
H8N H -0.1811(7) 0.576(17) 0.777(6) 0.105 Uiso 1 1 d D

loop_
_atom_site_aniso_label
_atom_site_aniso_U_11
_atom_site_aniso_U_22
_atom_site_aniso_U_33
_atom_site_aniso_U_23
_atom_site_aniso_U_13
_atom_site_aniso_U_12
C1 0.044(3) 0.041(3) 0.036(3) -0.006(3) -0.004(3) 0.003(2)
C2 0.047(4) 0.042(4) 0.042(3) -0.001(3) -0.002(3) 0.001(3)
C3 0.047(4) 0.034(3) 0.048(4) -0.006(3) -0.001(3) 0.000(2)
C4 0.047(4) 0.051(4) 0.056(4) -0.003(3) -0.008(3) 0.010(3)
C5 0.066(5) 0.070(5) 0.038(4) 0.000(4) -0.010(3) 0.004(4)
C6 0.053(4) 0.048(4) 0.043(3) -0.002(3) 0.009(3) 0.003(3)
C7 0.050(4) 0.044(4) 0.041(3) 0.004(3) 0.011(3) 0.001(3)
C8 0.032(4) 0.077(5) 0.041(4) 0.001(3) 0.003(3) 0.005(3)
C9 0.040(4) 0.046(4) 0.041(4) 0.001(3) 0.000(3) -0.001(3)
C10 0.040(3) 0.030(3) 0.036(3) 0.007(2) 0.003(3) -0.003(2)
C11 0.036(3) 0.046(3) 0.034(3) -0.006(3) -0.001(3) 0.003(2)
C12 0.034(3) 0.049(4) 0.040(3) 0.000(3) -0.001(3) 0.000(2)
C13 0.048(4) 0.058(4) 0.055(4) -0.002(3) 0.014(3) -0.001(3)
C14 0.058(4) 0.059(5) 0.041(4) -0.004(3) 0.008(3) -0.003(3)
C15 0.053(4) 0.057(5) 0.037(3) -0.001(3) -0.001(3) 0.001(3)
C16 0.040(3) 0.052(4) 0.042(4) 0.001(3) -0.009(3) -0.001(3)
C17 0.035(4) 0.053(4) 0.041(4) 0.002(3) 0.002(3) 0.007(3)
C18 0.037(4) 0.047(4) 0.047(4) 0.005(3) 0.001(3) 0.000(3)
O1 0.040(3) 0.102(4) 0.042(3) -0.002(3) 0.001(2) 0.008(3)
O2 0.056(3) 0.088(4) 0.041(3) 0.006(3) -0.005(2) 0.010(3)
O3 0.036(3) 0.093(4) 0.044(3) -0.006(3) -0.007(2) 0.009(2)
O4 0.050(3) 0.094(4) 0.043(3) -0.007(3) 0.008(2) 0.006(3)
Br1 0.0380(5) 0.0925(7) 0.0716(6) -0.0007(5) 0.0054(4) -0.0026(4)
Br2 0.0351(4) 0.0700(5) 0.0765(6) -0.0086(5) -0.0039(3) -0.0056(4)
N1 0.039(3) 0.056(4) 0.103(5) -0.009(4) -0.008(4) 0.006(3)
N2 0.039(3) 0.065(4) 0.106(6) 0.001(4) 0.008(4) 0.010(3)

loop_
_atom_type_symbol
_atom_type_description
_atom_type_scat_dispersion_real
_atom_type_scat_dispersion_imag
_atom_type_scat_source
C C 0.0181 0.0091 'International Tables Vol C Tables 4.2.6.8 and 6.1.1.4'
H H 0.0000 0.0000 'International Tables Vol C Tables 4.2.6.8 and 6.1.1.4'
N N 0.0311 0.0180 'International Tables Vol C Tables 4.2.6.8 and 6.1.1.4'
O O 0.0492 0.0322 'International Tables Vol C Tables 4.2.6.8 and 6.1.1.4'
Br Br -0.6763 1.2805 'International Tables Vol C Tables 4.2.6.8 and 6.1.1.4'

loop_
_geom_angle_atom_site_label_1
_geom_angle_atom_site_label_2
_geom_angle_atom_site_label_3
_geom_angle
C2 C1 C6 117.8(6)
C2 C1 C7 122.6(6)
C6 C1 C7 119.6(6)
C3 C2 C1 120.5(6)
C4 C3 C2 121.8(6)
C4 C3 Br1 120.2(5)
C2 C3 Br1 118.1(5)
C3 C4 C5 118.2(7)
C6 C5 C4 121.1(7)
C5 C6 C1 120.7(7)
C8 C7 C1 126.0(6)
C7 C8 C9 123.3(7)
O2 C9 O1 124.9(6)
O2 C9 C8 116.3(6)
O1 C9 C8 118.8(6)
C11 C10 C15 119.1(6)
C11 C10 C16 122.1(5)
C15 C10 C16 118.7(6)
C12 C11 C10 119.7(6)
C13 C12 C11 122.2(6)
C13 C12 Br2 119.1(5)
C11 C12 Br2 118.7(5)
C12 C13 C14 118.3(7)
C15 C14 C13 121.0(7)
C14 C15 C10 119.6(7)
C17 C16 C10 127.1(6)
C16 C17 C18 126.1(7)
O4 C18 O3 124.0(6)
O4 C18 C17 117.9(6)
O3 C18 C17 118.0(6)

loop_
_geom_bond_atom_site_label_1
_geom_bond_atom_site_label_2
_geom_bond_distance
C1 C2 1.395(9)
C1 C6 1.404(9)
C1 C7 1.458(9)
C2 C3 1.383(9)
C3 C4 1.372(10)
C3 Br1 1.901(7)
C4 C5 1.392(12)
C5 C6 1.377(11)
C7 C8 1.325(10)
C8 C9 1.510(10)
C9 O2 1.237(8)
C9 O1 1.259(8)
C10 C11 1.379(8)
C10 C15 1.398(9)
C10 C16 1.474(9)
C11 C12 1.367(8)
C12 C13 1.362(9)
C12 Br2 1.910(6)
C13 C14 1.382(11)
C14 C15 1.375(11)
C16 C17 1.315(10)
C17 C18 1.490(10)
C18 O4 1.244(8)
C18 O3 1.267(8)
